data_2206011
loop_
_publ_author_name
'Serrano, Hugo'
'Quiroga, Jairo'
'Cobo, Justo'
'Low, John N.'
'Glidewell, Christopher'

_publ_section_title
11-(4-Bromophenyl)-10-methyl-8-phenyl-6,8-dihydro-5<i>H</i>-benzo[<i>f</i>]pyrazolo[3,4-<i>b</i>]quinoline
_journal_issue 6
_journal_name_full 'Acta Crystallographica Section E'
_journal_page_first o1702
_journal_page_last o1703
_journal_paper_doi 10.1107/S1600536805014479
_journal_volume 61
_journal_year 2005
_chemical_formula_iupac 'C27 H20 Br N3'
_chemical_formula_moiety 'C27 H20 Br N3'
_chemical_formula_sum 'C27 H20 Br N3'
_chemical_formula_weight 466.37
_chemical_name_systematic
;
11-(4-bromophenyl)-10-methyl-8-phenyl-6,8-dihydro-5H-
benzo[f]pyrazolo[3,4-b]quinoline
;
_space_group_IT_number 2
_symmetry_cell_setting triclinic
_symmetry_space_group_name_Hall '-P 1'
_symmetry_space_group_name_H-M 'P -1'
_atom_sites_solution_hydrogens geom
_atom_sites_solution_primary direct
_atom_sites_solution_secondary difmap
_cell_angle_alpha 106.630(3)
_cell_angle_beta 101.423(3)
_cell_angle_gamma 102.274(3)
_cell_formula_units_Z 2
_cell_length_a 7.0237(3)
_cell_length_b 12.8964(7)
_cell_length_c 13.3517(7)
_cell_measurement_reflns_used 5001
_cell_measurement_temperature 120(2)
_cell_measurement_theta_max 27.73
_cell_measurement_theta_min 3.07
_cell_volume 1088.18(10)
_computing_cell_refinement 'DENZO (Otwinowski & Minor, 1997) and COLLECT'
_computing_data_collection 'COLLECT (Hooft, 1999)'
_computing_data_reduction 'DENZO and COLLECT'
_computing_molecular_graphics 'PLATON (Spek, 2003)'
_computing_publication_material 'SHELXL97 and PRPKAPPA (Ferguson, 1999)'
_computing_structure_refinement 'OSCAIL and SHELXL97 (Sheldrick, 1997)'
_computing_structure_solution 'OSCAIL (McArdle, 2003) and SHELXS97 (Sheldrick, 1997)'
_diffrn_ambient_temperature 120(2)
_diffrn_detector_area_resol_mean 9.091
_diffrn_measured_fraction_theta_full 0.997
_diffrn_measured_fraction_theta_max 0.977
_diffrn_measurement_device_type 'Bruker-Nonius 95mm CCD camera on \k goniostat'
_diffrn_measurement_method '\f and \w'
_diffrn_radiation_monochromator graphite
_diffrn_radiation_source 'Bruker-Nonius FR91 rotating anode'
_diffrn_radiation_type 'Mo K\a'
_diffrn_radiation_wavelength 0.71073
_diffrn_reflns_av_R_equivalents 0.0849
_diffrn_reflns_av_sigmaI/netI 0.0900
_diffrn_reflns_limit_h_max 9
_diffrn_reflns_limit_h_min -8
_diffrn_reflns_limit_k_max 16
_diffrn_reflns_limit_k_min -16
_diffrn_reflns_limit_l_max 17
_diffrn_reflns_limit_l_min -17
_diffrn_reflns_number 223424
_diffrn_reflns_theta_full 25.50
_diffrn_reflns_theta_max 27.73
_diffrn_reflns_theta_min 3.07
_diffrn_standards_decay_% nil
_exptl_absorpt_coefficient_mu 1.908
_exptl_absorpt_correction_T_max 0.9450
_exptl_absorpt_correction_T_min 0.5467
_exptl_absorpt_correction_type multi-scan
_exptl_absorpt_process_details '(SADABS; Sheldrick,  2003)'
_exptl_crystal_colour colourless
_exptl_crystal_density_diffrn 1.423
_exptl_crystal_density_method 'not measured'
_exptl_crystal_description plate
_exptl_crystal_F_000 476
_exptl_crystal_size_max 0.36
_exptl_crystal_size_mid 0.14
_exptl_crystal_size_min 0.03
_refine_diff_density_max 0.409
_refine_diff_density_min -0.470
_refine_ls_extinction_method none
_refine_ls_goodness_of_fit_ref 1.025
_refine_ls_hydrogen_treatment constr
_refine_ls_matrix_type full
_refine_ls_number_parameters 281
_refine_ls_number_reflns 5001
_refine_ls_number_restraints 0
_refine_ls_restrained_S_all 1.025
_refine_ls_R_factor_all 0.1020
_refine_ls_R_factor_gt 0.0469
_refine_ls_shift/su_max 0.000
_refine_ls_shift/su_mean 0.000
_refine_ls_structure_factor_coef Fsqd
_refine_ls_weighting_details 'w = 1/[\s^2^(Fo^2^)+(0.0461P)^2^] where P = (Fo^2^+2Fc^2^)/3'
_refine_ls_weighting_scheme calc
_refine_ls_wR_factor_gt 0.0878
_refine_ls_wR_factor_ref 0.1023
_reflns_number_gt 3175
_reflns_number_total 5001
_reflns_threshold_expression I>2\s(I)
_cod_data_source_file lh6424.cif
_cod_data_source_block I
_cod_database_code 2206011
_cod_database_fobs_code 2206011

loop_
_symmetry_equiv_pos_as_xyz
'x, y, z'
'-x, -y, -z'

loop_
_atom_site_label
_atom_site_fract_x
_atom_site_fract_y
_atom_site_fract_z
_atom_site_U_iso_or_equiv
_atom_site_adp_type
_atom_site_calc_flag
_atom_site_refinement_flags
_atom_site_occupancy
_atom_site_type_symbol
Br14 0.41479(5) 0.13431(3) 0.25854(3) 0.03966(13) Uani d . 1 Br
N7 0.2796(3) 0.81718(19) 0.26822(18) 0.0255(5) Uani d . 1 N
N8 -0.0557(3) 0.7067(2) 0.15048(19) 0.0270(6) Uani d . 1 N
N9 -0.1652(3) 0.5942(2) 0.10704(19) 0.0285(6) Uani d . 1 N
C1 0.7765(4) 0.6159(2) 0.3633(2) 0.0271(7) Uani d . 1 C
C2 0.9607(4) 0.6214(3) 0.4281(3) 0.0330(7) Uani d . 1 C
C3 1.0668(4) 0.7171(3) 0.5171(3) 0.0397(8) Uani d . 1 C
C4 0.9893(4) 0.8088(3) 0.5380(2) 0.0355(7) Uani d . 1 C
C4A 0.8045(4) 0.8053(2) 0.4736(2) 0.0277(7) Uani d . 1 C
C5 0.7231(4) 0.9057(2) 0.4936(2) 0.0316(7) Uani d . 1 C
C6 0.6183(4) 0.9125(2) 0.3856(2) 0.0285(7) Uani d . 1 C
C6A 0.4510(4) 0.8058(2) 0.3224(2) 0.0244(6) Uani d . 1 C
C7A 0.1361(4) 0.7190(2) 0.2108(2) 0.0252(6) Uani d . 1 C
C10 -0.0459(4) 0.5364(2) 0.1383(2) 0.0252(6) Uani d . 1 C
C10A 0.1496(4) 0.6113(2) 0.2045(2) 0.0224(6) Uani d . 1 C
C11 0.3307(4) 0.6008(2) 0.2637(2) 0.0209(6) Uani d . 1 C
C11A 0.4864(4) 0.7007(2) 0.3226(2) 0.0212(6) Uani d . 1 C
C11B 0.6911(4) 0.7059(2) 0.3862(2) 0.0230(6) Uani d . 1 C
C81 -0.1493(4) 0.7901(2) 0.1331(2) 0.0289(7) Uani d . 1 C
C82 -0.3588(4) 0.7661(3) 0.1102(2) 0.0336(7) Uani d . 1 C
C83 -0.4501(5) 0.8470(3) 0.0925(2) 0.0404(8) Uani d . 1 C
C84 -0.3341(5) 0.9503(3) 0.0971(3) 0.0460(9) Uani d . 1 C
C85 -0.1276(5) 0.9730(3) 0.1203(3) 0.0523(10) Uani d . 1 C
C86 -0.0334(5) 0.8924(3) 0.1375(3) 0.0455(9) Uani d . 1 C
C101 -0.1264(4) 0.4110(2) 0.1040(2) 0.0318(7) Uani d . 1 C
C111 0.3419(4) 0.4862(2) 0.2618(2) 0.0218(6) Uani d . 1 C
C112 0.3481(4) 0.4073(2) 0.1668(2) 0.0252(6) Uani d . 1 C
C113 0.3656(4) 0.3019(2) 0.1659(2) 0.0268(6) Uani d . 1 C
C114 0.3778(4) 0.2760(2) 0.2600(2) 0.0255(6) Uani d . 1 C
C115 0.3655(4) 0.3515(2) 0.3539(2) 0.0253(6) Uani d . 1 C
C116 0.3482(4) 0.4563(2) 0.3542(2) 0.0229(6) Uani d . 1 C
H1 0.7063 0.5497 0.3020 0.033 Uiso calc R 1 H
H2 1.0147 0.5590 0.4113 0.040 Uiso calc R 1 H
H3 1.1910 0.7200 0.5632 0.048 Uiso calc R 1 H
H4 1.0640 0.8756 0.5977 0.043 Uiso calc R 1 H
H5A 0.8356 0.9756 0.5350 0.038 Uiso calc R 1 H
H5B 0.6255 0.8988 0.5373 0.038 Uiso calc R 1 H
H6A 0.5621 0.9778 0.3986 0.034 Uiso calc R 1 H
H6B 0.7175 0.9234 0.3435 0.034 Uiso calc R 1 H
H10A -0.1058 0.3878 0.1682 0.048 Uiso calc R 1 H
H10B -0.0546 0.3752 0.0544 0.048 Uiso calc R 1 H
H10C -0.2715 0.3875 0.0667 0.048 Uiso calc R 1 H
H82 -0.4386 0.6951 0.1067 0.040 Uiso calc R 1 H
H83 -0.5933 0.8314 0.0771 0.048 Uiso calc R 1 H
H84 -0.3974 1.0052 0.0842 0.055 Uiso calc R 1 H
H85 -0.0478 1.0444 0.1248 0.063 Uiso calc R 1 H
H86 0.1097 0.9080 0.1522 0.055 Uiso calc R 1 H
H112 0.3403 0.4258 0.1024 0.030 Uiso calc R 1 H
H113 0.3692 0.2481 0.1012 0.032 Uiso calc R 1 H
H115 0.3690 0.3316 0.4174 0.030 Uiso calc R 1 H
H116 0.3405 0.5088 0.4187 0.028 Uiso calc R 1 H

loop_
_atom_site_aniso_label
_atom_site_aniso_U_11
_atom_site_aniso_U_22
_atom_site_aniso_U_33
_atom_site_aniso_U_12
_atom_site_aniso_U_13
_atom_site_aniso_U_23
Br14 0.0560(2) 0.02559(19) 0.0352(2) 0.01541(15) 0.00394(15) 0.01040(14)
N7 0.0255(13) 0.0257(14) 0.0253(13) 0.0099(11) 0.0047(11) 0.0084(11)
N8 0.0226(12) 0.0298(14) 0.0298(14) 0.0122(11) 0.0019(11) 0.0118(12)
N9 0.0244(13) 0.0304(15) 0.0294(14) 0.0081(11) 0.0047(11) 0.0099(12)
C1 0.0244(15) 0.0284(17) 0.0296(17) 0.0081(13) 0.0084(13) 0.0104(14)
C2 0.0241(16) 0.0384(19) 0.0405(19) 0.0139(14) 0.0083(14) 0.0162(16)
C3 0.0215(16) 0.045(2) 0.050(2) 0.0054(15) -0.0015(15) 0.0230(18)
C4 0.0334(17) 0.0335(18) 0.0306(18) -0.0012(14) -0.0009(14) 0.0122(15)
C4A 0.0295(16) 0.0273(16) 0.0263(16) 0.0053(13) 0.0061(13) 0.0125(14)
C5 0.0345(17) 0.0258(16) 0.0269(17) 0.0040(13) 0.0020(14) 0.0053(13)
C6 0.0294(16) 0.0240(16) 0.0288(17) 0.0070(13) 0.0038(13) 0.0074(13)
C6A 0.0258(15) 0.0264(16) 0.0221(15) 0.0082(13) 0.0075(13) 0.0090(13)
C7A 0.0250(15) 0.0325(17) 0.0216(16) 0.0116(13) 0.0061(13) 0.0122(14)
C10 0.0237(15) 0.0299(16) 0.0242(16) 0.0089(13) 0.0082(13) 0.0106(13)
C10A 0.0232(15) 0.0237(15) 0.0184(15) 0.0054(12) 0.0045(12) 0.0062(12)
C11 0.0233(14) 0.0264(15) 0.0175(14) 0.0122(12) 0.0079(12) 0.0088(12)
C11A 0.0222(14) 0.0235(15) 0.0196(15) 0.0062(12) 0.0069(12) 0.0093(12)
C11B 0.0225(14) 0.0259(16) 0.0215(15) 0.0058(12) 0.0071(12) 0.0098(13)
C81 0.0317(17) 0.0357(18) 0.0220(16) 0.0177(14) 0.0051(13) 0.0099(14)
C82 0.0309(17) 0.052(2) 0.0260(17) 0.0216(15) 0.0089(14) 0.0171(15)
C83 0.0382(18) 0.069(3) 0.0233(17) 0.0323(18) 0.0090(15) 0.0168(17)
C84 0.059(2) 0.050(2) 0.0327(19) 0.0386(19) 0.0032(17) 0.0092(17)
C85 0.050(2) 0.035(2) 0.065(3) 0.0171(17) -0.0050(19) 0.0173(19)
C86 0.0362(18) 0.037(2) 0.063(2) 0.0182(16) 0.0017(17) 0.0191(18)
C101 0.0249(15) 0.0323(18) 0.0368(18) 0.0068(13) 0.0060(14) 0.0126(15)
C111 0.0158(13) 0.0250(15) 0.0223(15) 0.0048(11) 0.0029(12) 0.0072(13)
C112 0.0260(15) 0.0297(17) 0.0202(15) 0.0095(13) 0.0042(12) 0.0095(13)
C113 0.0328(16) 0.0261(16) 0.0208(15) 0.0118(13) 0.0069(13) 0.0052(13)
C114 0.0224(15) 0.0229(15) 0.0277(16) 0.0046(12) 0.0028(12) 0.0078(13)
C115 0.0265(15) 0.0257(16) 0.0217(15) 0.0035(13) 0.0039(12) 0.0099(13)
C116 0.0219(14) 0.0258(16) 0.0194(15) 0.0076(12) 0.0044(12) 0.0056(12)

loop_
_atom_type_symbol
_atom_type_description
_atom_type_scat_dispersion_real
_atom_type_scat_dispersion_imag
_atom_type_scat_source
C C 0.0033 0.0016 'International Tables Vol C Tables 4.2.6.8 and 6.1.1.4'
H H 0.0000 0.0000 'International Tables Vol C Tables 4.2.6.8 and 6.1.1.4'
Br Br -0.2901 2.4595 'International Tables Vol C Tables 4.2.6.8 and 6.1.1.4'
N N 0.0061 0.0033 'International Tables Vol C Tables 4.2.6.8 and 6.1.1.4'

loop_
_geom_angle_atom_site_label_1
_geom_angle_atom_site_label_2
_geom_angle_atom_site_label_3
_geom_angle
_geom_angle_publ_flag
C2 C1 C11B 121.4(3) no
C2 C1 H1 119.3 no
C11B C1 H1 119.3 no
C1 C2 C3 120.4(3) no
C1 C2 H2 119.8 no
C3 C2 H2 119.8 no
C2 C3 C4 119.0(3) no
C2 C3 H3 120.5 no
C4 C3 H3 120.5 no
C3 C4 C4A 121.5(3) no
C3 C4 H4 119.2 no
C4A C4 H4 119.2 no
C4 C4A C11B 119.6(3) no
C4 C4A C5 121.7(3) no
C11B C4A C5 118.7(2) no
C4A C5 C6 109.6(2) no
C4A C5 H5A 109.8 no
C6 C5 H5A 109.8 no
C4A C5 H5B 109.8 no
C6 C5 H5B 109.8 no
H5A C5 H5B 108.2 no
C6A C6 C5 109.5(2) no
C6A C6 H6A 109.8 no
C5 C6 H6A 109.8 no
C6A C6 H6B 109.8 no
C5 C6 H6B 109.8 no
H6A C6 H6B 108.2 no
N7 C6A C11A 125.1(2) no
N7 C6A C6 116.3(2) no
C11A C6A C6 118.5(2) no
C6A N7 C7A 114.1(2) no
N7 C7A N8 126.1(2) no
N7 C7A C10A 126.7(2) no
N8 C7A C10A 107.2(2) no
C7A N8 N9 110.2(2) no
C7A N8 C81 130.0(2) no
N9 N8 C81 119.8(2) no
C86 C81 C82 120.6(3) no
C86 C81 N8 120.2(3) no
C82 C81 N8 119.3(3) no
C83 C82 C81 119.3(3) no
C83 C82 H82 120.4 no
C81 C82 H82 120.4 no
C84 C83 C82 120.4(3) no
C84 C83 H83 119.8 no
C82 C83 H83 119.8 no
C85 C84 C83 119.7(3) no
C85 C84 H84 120.1 no
C83 C84 H84 120.1 no
C84 C85 C86 120.6(3) no
C84 C85 H85 119.7 no
C86 C85 H85 119.7 no
C81 C86 C85 119.4(3) no
C81 C86 H86 120.3 no
C85 C86 H86 120.3 no
C10 N9 N8 107.3(2) no
N9 C10 C10A 110.3(2) no
N9 C10 C101 119.1(2) no
C10A C10 C101 130.6(3) no
C10 C101 H10A 109.5 no
C10 C101 H10B 109.5 no
H10A C101 H10B 109.5 no
C10 C101 H10C 109.5 no
H10A C101 H10C 109.5 no
H10B C101 H10C 109.5 no
C7A C10A C11 118.5(2) no
C7A C10A C10 105.0(2) no
C11 C10A C10 136.4(3) no
C11A C11 C10A 116.8(2) no
C11A C11 C111 124.5(2) no
C10A C11 C111 118.7(2) no
C116 C111 C112 118.9(3) no
C116 C111 C11 120.9(2) no
C112 C111 C11 120.2(2) no
C113 C112 C111 120.3(2) no
C113 C112 H112 119.9 no
C111 C112 H112 119.9 no
C114 C113 C112 119.5(3) no
C114 C113 H113 120.3 no
C112 C113 H113 120.3 no
C115 C114 C113 121.2(3) no
C115 C114 Br14 120.2(2) no
C113 C114 Br14 118.6(2) no
C114 C115 C116 119.0(2) no
C114 C115 H115 120.5 no
C116 C115 H115 120.5 no
C115 C116 C111 121.1(3) no
C115 C116 H116 119.5 no
C111 C116 H116 119.5 no
C11 C11A C6A 118.7(2) no
C11 C11A C11B 124.4(2) no
C6A C11A C11B 116.9(2) no
C1 C11B C4A 117.9(2) no
C1 C11B C11A 123.1(2) no
C4A C11B C11A 119.0(2) no

loop_
_geom_bond_atom_site_label_1
_geom_bond_atom_site_label_2
_geom_bond_distance
_geom_bond_publ_flag
C1 C2 1.381(4) no
C1 C11B 1.403(4) no
C1 H1 0.95 no
C2 C3 1.383(4) no
C2 H2 0.95 no
C3 C4 1.385(4) no
C3 H3 0.95 no
C4 C4A 1.392(4) no
C4 H4 0.95 no
C4A C11B 1.407(4) no
C4A C5 1.501(4) no
C5 C6 1.520(4) no
C5 H5A 0.99 no
C5 H5B 0.99 no
C6 C6A 1.497(4) no
C6 H6A 0.99 no
C6 H6B 0.99 no
C6A N7 1.336(3) no
C6A C11A 1.429(4) no
N7 C7A 1.342(3) no
C7A N8 1.376(3) no
C7A C10A 1.392(4) no
N8 N9 1.379(3) no
N8 C81 1.423(3) no
C81 C86 1.373(4) no
C81 C82 1.388(4) no
C82 C83 1.385(4) no
C82 H82 0.95 no
C83 C84 1.383(5) no
C83 H83 0.95 no
C84 C85 1.369(5) no
C84 H84 0.95 no
C85 C86 1.393(4) no
C85 H85 0.95 no
C86 H86 0.95 no
N9 C10 1.318(3) no
C10 C10A 1.438(4) no
C10 C101 1.494(4) no
C101 H10A 0.98 no
C101 H10B 0.98 no
C101 H10C 0.98 no
C10A C11 1.413(4) no
C11 C11A 1.398(4) no
C11 C111 1.490(4) no
C111 C116 1.390(4) no
C111 C112 1.397(4) no
C112 C113 1.387(4) no
C112 H112 0.95 no
C113 C114 1.381(4) no
C113 H113 0.95 no
C114 C115 1.381(4) no
C114 Br14 1.894(3) no
C115 C116 1.382(4) no
C115 H115 0.95 no
C116 H116 0.95 no
C11A C11B 1.495(4) no

loop_
_geom_hbond_atom_site_label_D
_geom_hbond_atom_site_label_H
_geom_hbond_atom_site_label_A
_geom_hbond_site_symmetry_A
_geom_hbond_distance_DH
_geom_hbond_distance_HA
_geom_hbond_distance_DA
_geom_hbond_angle_DHA
_geom_hbond_publ_flag
C113 H113 Cg1 2_565 0.95 2.71 3.588(3) 154 y
C115 H115 Cg2 2_666 0.95 2.81 3.589(3) 140 y

loop_
_geom_torsion_atom_site_label_1
_geom_torsion_atom_site_label_2
_geom_torsion_atom_site_label_3
_geom_torsion_atom_site_label_4
_geom_torsion
_geom_torsion_publ_flag
C11B C1 C2 C3 -0.7(4) no
C1 C2 C3 C4 -2.3(5) no
C2 C3 C4 C4A 2.1(5) no
C3 C4 C4A C11B 1.2(4) no
C3 C4 C4A C5 -177.9(3) no
C4 C4A C5 C6 142.4(3) no
C11B C4A C5 C6 -36.7(3) no
C4A C5 C6 C6A 58.3(3) no
C5 C6 C6A N7 140.1(2) no
C5 C6 C6A C11A -41.0(3) no
C11A C6A N7 C7A -0.3(4) no
C6 C6A N7 C7A 178.5(2) no
C6A N7 C7A N8 178.0(3) no
C6A N7 C7A C10A 0.9(4) no
N7 C7A N8 N9 -176.9(2) no
C10A C7A N8 N9 0.7(3) no
N7 C7A N8 C81 0.2(5) no
C10A C7A N8 C81 177.8(3) no
C7A N8 C81 C86 27.9(5) no
N9 N8 C81 C86 -155.2(3) no
C7A N8 C81 C82 -152.9(3) no
N9 N8 C81 C82 24.0(4) no
C86 C81 C82 C83 -0.4(4) no
N8 C81 C82 C83 -179.6(3) no
C81 C82 C83 C84 0.3(4) no
C82 C83 C84 C85 -0.6(5) no
C83 C84 C85 C86 1.1(5) no
C82 C81 C86 C85 0.9(5) no
N8 C81 C86 C85 -180.0(3) no
C84 C85 C86 C81 -1.2(6) no
C7A N8 N9 C10 -0.4(3) no
C81 N8 N9 C10 -177.8(2) no
N8 N9 C10 C10A -0.1(3) no
N8 N9 C10 C101 179.3(2) no
N7 C7A C10A C11 0.1(4) no
N8 C7A C10A C11 -177.5(2) no
N7 C7A C10A C10 176.9(3) no
N8 C7A C10A C10 -0.7(3) no
N9 C10 C10A C7A 0.5(3) no
C101 C10 C10A C7A -178.8(3) no
N9 C10 C10A C11 176.4(3) no
C101 C10 C10A C11 -2.9(5) no
C7A C10A C11 C11A -1.7(4) no
C10 C10A C11 C11A -177.2(3) no
C7A C10A C11 C111 176.9(2) no
C10 C10A C11 C111 1.4(5) no
C11A C11 C111 C116 67.7(3) no
C10A C11 C111 C116 -110.7(3) no
C11A C11 C111 C112 -111.7(3) no
C10A C11 C111 C112 69.8(3) no
C116 C111 C112 C113 -1.7(4) no
C11 C111 C112 C113 177.8(2) no
C111 C112 C113 C114 -0.3(4) no
C112 C113 C114 C115 2.3(4) no
C112 C113 C114 Br14 -176.98(19) no
C113 C114 C115 C116 -2.4(4) no
Br14 C114 C115 C116 176.94(19) no
C114 C115 C116 C111 0.4(4) no
C112 C111 C116 C115 1.6(4) no
C11 C111 C116 C115 -177.8(2) no
C10A C11 C11A C6A 2.2(4) no
C111 C11 C11A C6A -176.3(2) no
C10A C11 C11A C11B -177.4(2) no
C111 C11 C11A C11B 4.1(4) no
N7 C6A C11A C11 -1.2(4) no
C6 C6A C11A C11 -180.0(2) no
N7 C6A C11A C11B 178.4(2) no
C6 C6A C11A C11B -0.4(4) no
C2 C1 C11B C4A 3.9(4) no
C2 C1 C11B C11A -176.0(2) no
C4 C4A C11B C1 -4.1(4) no
C5 C4A C11B C1 175.1(2) no
C4 C4A C11B C11A 175.8(2) no
C5 C4A C11B C11A -5.1(4) no
C11 C11A C11B C1 24.6(4) no
C6A C11A C11B C1 -155.0(2) no
C11 C11A C11B C4A -155.3(3) no
C6A C11A C11B C4A 25.1(4) no

loop_
_cod_related_entry_id
_cod_related_entry_database
_cod_related_entry_code
1 ChemSpider 21129410
